data_1516399
loop_
_publ_author_name
'Tian, Zhengfang'
'Duan, Haibao'
'Ren, Xiaoming'
'Lu, Changsheng'
'Li, Yizhi'
'Song, You'
'Zhu, Huizhen'
'Meng, Qingjin'

_publ_section_title
;
 Two spin-peierls-like compounds exhibiting divergent structural features,
 lattice compression, and expansion in the low- temperature phase.
;
_journal_issue 24
_journal_name_full 'The journal of physical chemistry. B'
_journal_page_first 8278
_journal_page_last 8283
_journal_paper_doi 10.1021/jp8100333
_journal_volume 113
_journal_year 2009
_chemical_formula_moiety 'C13 H14 N, C8 N4 Ni S4'
_chemical_formula_sum 'C21 H14 N5 Ni S4'
_chemical_formula_weight 523.32
_chemical_name_systematic
; 
 ? 
;
_space_group_IT_number 14
_symmetry_cell_setting monoclinic
_symmetry_space_group_name_Hall '-P 2ybc'
_symmetry_space_group_name_H-M 'P 1 21/c 1'
_atom_sites_solution_hydrogens geom
_atom_sites_solution_primary direct
_atom_sites_solution_secondary difmap
_audit_creation_method SHELXL-97
_cell_angle_alpha 90.00
_cell_angle_beta 103.168(4)
_cell_angle_gamma 90.00
_cell_formula_units_Z 4
_cell_length_a 12.123(4)
_cell_length_b 26.446(8)
_cell_length_c 7.389(2)
_cell_measurement_reflns_used 961
_cell_measurement_temperature 298(2)
_cell_measurement_theta_max 17.55
_cell_measurement_theta_min 2.88
_cell_volume 2306.7(12)
_computing_cell_refinement 'Bruker SMART'
_computing_data_collection 'Bruker SMART'
_computing_data_reduction 'Bruker SAINT'
_computing_molecular_graphics 'Bruker SHELXTL'
_computing_publication_material 'Bruker SHELXTL'
_computing_structure_refinement 'Bruker SHELXTL'
_computing_structure_solution 'Bruker SHELXTL'
_diffrn_ambient_temperature 298(2)
_diffrn_measured_fraction_theta_full 0.979
_diffrn_measured_fraction_theta_max 0.979
_diffrn_measurement_device_type 'CCD area detector'
_diffrn_measurement_method 'phi and omega scans'
_diffrn_radiation_monochromator graphite
_diffrn_radiation_source 'fine-focus sealed tube'
_diffrn_radiation_type MoK\a
_diffrn_radiation_wavelength 0.71073
_diffrn_reflns_av_R_equivalents 0.0306
_diffrn_reflns_av_sigmaI/netI 0.0552
_diffrn_reflns_limit_h_max 14
_diffrn_reflns_limit_h_min -14
_diffrn_reflns_limit_k_max 26
_diffrn_reflns_limit_k_min -32
_diffrn_reflns_limit_l_max 9
_diffrn_reflns_limit_l_min -9
_diffrn_reflns_number 11355
_diffrn_reflns_theta_full 26.00
_diffrn_reflns_theta_max 26.00
_diffrn_reflns_theta_min 1.89
_exptl_absorpt_coefficient_mu 1.222
_exptl_absorpt_correction_T_max 0.743
_exptl_absorpt_correction_T_min 0.702
_exptl_absorpt_correction_type multi-scan
_exptl_absorpt_process_details 'SADABS, Bruker(2000)'
_exptl_crystal_colour brown-black
_exptl_crystal_density_diffrn 1.507
_exptl_crystal_density_method 'not measured'
_exptl_crystal_description block
_exptl_crystal_F_000 1068
_exptl_crystal_size_max 0.30
_exptl_crystal_size_mid 0.26
_exptl_crystal_size_min 0.24
_refine_diff_density_max 0.182
_refine_diff_density_min -0.324
_refine_diff_density_rms 0.049
_refine_ls_extinction_method none
_refine_ls_goodness_of_fit_ref 1.005
_refine_ls_hydrogen_treatment constr
_refine_ls_matrix_type full
_refine_ls_number_parameters 281
_refine_ls_number_reflns 4431
_refine_ls_number_restraints 0
_refine_ls_restrained_S_all 1.005
_refine_ls_R_factor_all 0.0858
_refine_ls_R_factor_gt 0.0456
_refine_ls_shift/su_max 0.000
_refine_ls_shift/su_mean 0.000
_refine_ls_structure_factor_coef Fsqd
_refine_ls_weighting_details 'calc w=1/[\s^2^(Fo^2^)+(0.0420P)^2^+0.0000P] where P=(Fo^2^+2Fc^2^)/3'
_refine_ls_weighting_scheme calc
_refine_ls_wR_factor_gt 0.0815
_refine_ls_wR_factor_ref 0.0891
_reflns_number_gt 3153
_reflns_number_total 4431
_reflns_threshold_expression >2sigma(I)
_cod_data_source_file jp8100333_si_003.cif
_cod_data_source_block 40329a
_cod_depositor_comments
;
The following automatic conversions were performed:

'_symmetry_cell_setting' value 'Monoclinic' changed to 'monoclinic'
according to
/usr/data/users/saulius/automatic-downloads/retrospective/ACS/lib/dictionaries/cif_core.dic
dictionary named 'cif_core.dic' version 2.4.2 from 2011-04-26.

Automatic conversion script
Id: cif_fix_values 2281 2013-09-26 08:29:07Z andrius 
;
_cod_original_sg_symbol_H-M 'P 21/c'
_cod_database_code 1516399

loop_
_symmetry_equiv_pos_as_xyz
'x, y, z'
'-x, y+1/2, -z+1/2'
'-x, -y, -z'
'x, -y-1/2, z-1/2'

loop_
_atom_site_label
_atom_site_type_symbol
_atom_site_fract_x
_atom_site_fract_y
_atom_site_fract_z
_atom_site_U_iso_or_equiv
_atom_site_adp_type
_atom_site_occupancy
_atom_site_symmetry_multiplicity
_atom_site_calc_flag
_atom_site_refinement_flags
C1 C 0.3806(3) 0.37995(12) 0.5746(4) 0.0479(7) Uani 1 1 d .
C2 C 0.3165(2) 0.33724(11) 0.5202(5) 0.0466(7) Uani 1 1 d .
C3 C 0.2012(3) 0.34193(12) 0.4293(5) 0.0514(7) Uani 1 1 d .
C4 C 0.1420(3) 0.38938(12) 0.3999(5) 0.0521(7) Uani 1 1 d .
C5 C 0.0696(3) 0.08124(11) 0.3669(5) 0.0501(7) Uani 1 1 d .
C6 C 0.1468(3) 0.12038(11) 0.4059(5) 0.0501(7) Uani 1 1 d .
C7 C 0.2576(3) 0.11417(12) 0.4981(5) 0.0525(8) Uani 1 1 d .
C8 C 0.3026(3) 0.06716(12) 0.5581(5) 0.0496(7) Uani 1 1 d .
C9 C 0.6277(3) 0.43603(13) 0.1708(5) 0.0614(9) Uani 1 1 d .
H9 H 0.5609 0.4265 0.0887 0.074 Uiso 1 1 calc R
C10 C 0.6255(3) 0.45542(13) 0.3419(5) 0.0604(9) Uani 1 1 d .
H10 H 0.5576 0.4576 0.3800 0.073 Uiso 1 1 calc R
C11 C 0.7236(3) 0.47143(13) 0.4550(5) 0.0606(9) Uani 1 1 d .
H11 H 0.7246 0.4859 0.5701 0.073 Uiso 1 1 calc R
C12 C 0.8209(3) 0.46555(13) 0.3936(6) 0.0635(9) Uani 1 1 d .
H12 H 0.8892 0.4758 0.4700 0.076 Uiso 1 1 calc R
C13 C 0.8214(3) 0.44544(13) 0.2266(5) 0.0600(8) Uani 1 1 d .
H13 H 0.8881 0.4420 0.1857 0.072 Uiso 1 1 calc R
C14 C 0.7258(3) 0.40747(13) -0.0603(5) 0.0583(9) Uani 1 1 d .
H14A H 0.6571 0.4167 -0.1499 0.070 Uiso 1 1 calc R
H14B H 0.7896 0.4207 -0.1043 0.070 Uiso 1 1 calc R
C15 C 0.7343(3) 0.35100(13) -0.0482(5) 0.0577(8) Uani 1 1 d .
C16 C 0.8361(3) 0.32695(12) 0.0019(5) 0.0573(9) Uani 1 1 d .
H16 H 0.9024 0.3459 0.0291 0.069 Uiso 1 1 calc R
C17 C 0.8425(3) 0.27566(13) 0.0129(5) 0.0587(9) Uani 1 1 d .
H17 H 0.9129 0.2605 0.0544 0.070 Uiso 1 1 calc R
C18 C 0.7508(3) 0.24647(13) -0.0338(5) 0.0556(8) Uani 1 1 d .
C19 C 0.6475(3) 0.26849(13) -0.0751(5) 0.0575(8) Uani 1 1 d .
H19 H 0.5823 0.2488 -0.0962 0.069 Uiso 1 1 calc R
C20 C 0.6396(3) 0.32012(12) -0.0856(5) 0.0540(8) Uani 1 1 d .
H20 H 0.5682 0.3349 -0.1189 0.065 Uiso 1 1 calc R
C21 C 0.7593(3) 0.18728(13) -0.0345(5) 0.0606(9) Uani 1 1 d .
H21A H 0.7683 0.1760 -0.1539 0.091 Uiso 1 1 calc R
H21B H 0.6915 0.1730 -0.0100 0.091 Uiso 1 1 calc R
H21C H 0.8234 0.1766 0.0598 0.091 Uiso 1 1 calc R
N1 N 0.4367(2) 0.41413(10) 0.6302(4) 0.0582(7) Uani 1 1 d .
N2 N 0.0967(2) 0.42620(10) 0.3709(4) 0.0604(7) Uani 1 1 d .
N3 N 0.0022(3) 0.04908(11) 0.3388(4) 0.0663(8) Uani 1 1 d .
N4 N 0.3385(2) 0.02971(10) 0.6149(4) 0.0607(7) Uani 1 1 d .
N5 N 0.7244(2) 0.43111(10) 0.1248(4) 0.0569(7) Uani 1 1 d .
Ni1 Ni 0.23724(3) 0.228521(15) 0.44260(6) 0.04655(12) Uani 1 1 d .
S1 S 0.37372(6) 0.27883(3) 0.55591(11) 0.04741(19) Uani 1 1 d .
S2 S 0.12251(6) 0.28976(3) 0.35591(11) 0.04452(18) Uani 1 1 d .
S3 S 0.34612(6) 0.16612(3) 0.54667(11) 0.04378(18) Uani 1 1 d .
S4 S 0.09687(6) 0.18007(3) 0.33503(11) 0.04641(19) Uani 1 1 d .

loop_
_atom_site_aniso_label
_atom_site_aniso_U_11
_atom_site_aniso_U_22
_atom_site_aniso_U_33
_atom_site_aniso_U_23
_atom_site_aniso_U_13
_atom_site_aniso_U_12
C1 0.0458(17) 0.0466(17) 0.0519(19) 0.0025(14) 0.0128(14) -0.0092(14)
C2 0.0414(15) 0.0451(16) 0.0520(19) 0.0006(14) 0.0079(13) 0.0025(13)
C3 0.0453(16) 0.0471(17) 0.058(2) 0.0019(15) 0.0034(14) -0.0016(13)
C4 0.0438(17) 0.0512(19) 0.058(2) -0.0005(15) 0.0043(14) -0.0005(14)
C5 0.0495(18) 0.0474(18) 0.055(2) -0.0090(15) 0.0151(15) -0.0025(14)
C6 0.0437(16) 0.0485(17) 0.058(2) -0.0066(15) 0.0114(14) -0.0010(14)
C7 0.0479(18) 0.0505(19) 0.056(2) -0.0094(15) 0.0048(15) 0.0000(14)
C8 0.0499(17) 0.0490(19) 0.0508(19) -0.0113(15) 0.0133(14) 0.0054(15)
C9 0.056(2) 0.064(2) 0.064(2) -0.0068(17) 0.0132(17) 0.0037(16)
C10 0.058(2) 0.058(2) 0.063(2) -0.0098(17) 0.0096(17) 0.0038(15)
C11 0.059(2) 0.061(2) 0.062(2) -0.0097(17) 0.0124(18) 0.0061(16)
C12 0.061(2) 0.061(2) 0.066(2) -0.0086(18) 0.0090(17) 0.0021(16)
C13 0.057(2) 0.062(2) 0.063(2) -0.0069(18) 0.0174(17) 0.0004(16)
C14 0.056(2) 0.059(2) 0.060(2) -0.0038(16) 0.0142(17) -0.0074(15)
C15 0.0481(18) 0.065(2) 0.059(2) -0.0024(16) 0.0121(15) -0.0021(15)
C16 0.053(2) 0.059(2) 0.061(2) -0.0072(16) 0.0159(17) -0.0041(15)
C17 0.052(2) 0.065(2) 0.058(2) -0.0055(17) 0.0092(17) 0.0035(15)
C18 0.051(2) 0.063(2) 0.052(2) -0.0041(16) 0.0105(16) -0.0016(15)
C19 0.0523(19) 0.062(2) 0.059(2) -0.0020(17) 0.0163(16) -0.0108(16)
C20 0.0442(17) 0.065(2) 0.054(2) -0.0056(16) 0.0140(15) -0.0057(15)
C21 0.063(2) 0.065(2) 0.052(2) -0.0020(17) 0.0092(16) 0.0014(17)
N1 0.0573(16) 0.0460(16) 0.068(2) 0.0090(13) 0.0083(14) -0.0135(13)
N2 0.0642(18) 0.0491(16) 0.063(2) -0.0022(14) 0.0048(14) 0.0117(14)
N3 0.0641(19) 0.0626(18) 0.065(2) -0.0080(15) -0.0006(15) -0.0154(15)
N4 0.0694(19) 0.0505(17) 0.0603(19) -0.0121(14) 0.0105(14) -0.0030(14)
N5 0.0548(17) 0.0574(16) 0.0596(18) -0.0074(13) 0.0151(14) -0.0051(13)
Ni1 0.0431(2) 0.0474(2) 0.0477(2) -0.00256(17) 0.00720(17) 0.00125(16)
S1 0.0438(4) 0.0480(4) 0.0486(5) -0.0023(3) 0.0069(3) 0.0022(3)
S2 0.0457(4) 0.0421(4) 0.0432(4) -0.0037(3) 0.0047(3) -0.0001(3)
S3 0.0452(4) 0.0403(4) 0.0447(4) -0.0020(3) 0.0077(3) -0.0002(3)
S4 0.0426(4) 0.0477(4) 0.0475(5) -0.0027(3) 0.0072(3) 0.0020(3)

loop_
_atom_type_symbol
_atom_type_description
_atom_type_scat_dispersion_real
_atom_type_scat_dispersion_imag
_atom_type_scat_source
C C 0.0033 0.0016 'International Tables Vol C Tables 4.2.6.8 and 6.1.1.4'
H H 0.0000 0.0000 'International Tables Vol C Tables 4.2.6.8 and 6.1.1.4'
N N 0.0061 0.0033 'International Tables Vol C Tables 4.2.6.8 and 6.1.1.4'
S S 0.1246 0.1234 'International Tables Vol C Tables 4.2.6.8 and 6.1.1.4'
Ni Ni 0.3393 1.1124 'International Tables Vol C Tables 4.2.6.8 and 6.1.1.4'

loop_
_geom_angle_atom_site_label_1
_geom_angle_atom_site_label_2
_geom_angle_atom_site_label_3
_geom_angle
N1 C1 C2 175.8(4)
C1 C2 C3 119.9(3)
C1 C2 S1 121.3(2)
C3 C2 S1 118.8(2)
C2 C3 C4 123.7(3)
C2 C3 S2 120.3(2)
C4 C3 S2 115.9(2)
N2 C4 C3 177.5(4)
N3 C5 C6 177.3(4)
C7 C6 C5 123.7(3)
C7 C6 S4 119.7(2)
C5 C6 S4 116.6(2)
C6 C7 C8 122.4(3)
C6 C7 S3 120.0(2)
C8 C7 S3 117.6(2)
N4 C8 C7 176.7(4)
N5 C9 C10 119.2(3)
N5 C9 H9 120.4
C10 C9 H9 120.4
C11 C10 C9 119.1(3)
C11 C10 H10 120.5
C9 C10 H10 120.5
C10 C11 C12 117.6(4)
C10 C11 H11 121.2
C12 C11 H11 121.2
C13 C12 C11 122.3(4)
C13 C12 H12 118.8
C11 C12 H12 118.8
N5 C13 C12 117.0(3)
N5 C13 H13 121.5
C12 C13 H13 121.5
C15 C14 N5 112.0(3)
C15 C14 H14A 109.2
N5 C14 H14A 109.2
C15 C14 H14B 109.2
N5 C14 H14B 109.2
H14A C14 H14B 107.9
C16 C15 C20 115.9(3)
C16 C15 C14 121.9(3)
C20 C15 C14 122.2(3)
C17 C16 C15 121.2(3)
C17 C16 H16 119.4
C15 C16 H16 119.4
C18 C17 C16 122.0(3)
C18 C17 H17 119.0
C16 C17 H17 119.0
C17 C18 C19 119.0(3)
C17 C18 C21 121.8(3)
C19 C18 C21 119.2(3)
C18 C19 C20 119.5(3)
C18 C19 H19 120.3
C20 C19 H19 120.3
C19 C20 C15 122.2(3)
C19 C20 H20 118.9
C15 C20 H20 118.9
C18 C21 H21A 109.5
C18 C21 H21B 109.5
H21A C21 H21B 109.5
C18 C21 H21C 109.5
H21A C21 H21C 109.5
H21B C21 H21C 109.5
C9 N5 C13 124.8(3)
C9 N5 C14 118.4(3)
C13 N5 C14 116.8(3)
S4 Ni1 S2 86.21(4)
S4 Ni1 S1 177.70(4)
S2 Ni1 S1 92.21(4)
S4 Ni1 S3 92.58(4)
S2 Ni1 S3 175.63(4)
S1 Ni1 S3 88.87(4)
C2 S1 Ni1 104.73(11)
C3 S2 Ni1 103.92(11)
C7 S3 Ni1 103.57(11)
C6 S4 Ni1 103.94(11)

loop_
_geom_bond_atom_site_label_1
_geom_bond_atom_site_label_2
_geom_bond_distance
C1 N1 1.149(4)
C1 C2 1.378(4)
C2 C3 1.412(4)
C2 S1 1.689(3)
C3 C4 1.438(4)
C3 S2 1.695(3)
C4 N2 1.114(4)
C5 N3 1.165(4)
C5 C6 1.381(4)
C6 C7 1.370(4)
C6 S4 1.729(3)
C7 C8 1.389(4)
C7 S3 1.730(3)
C8 N4 1.124(4)
C9 N5 1.299(4)
C9 C10 1.370(5)
C9 H9 0.9300
C10 C11 1.357(5)
C10 H10 0.9300
C11 C12 1.366(5)
C11 H11 0.9300
C12 C13 1.345(5)
C12 H12 0.9300
C13 N5 1.300(4)
C13 H13 0.9300
C14 C15 1.498(5)
C14 N5 1.507(4)
C14 H14A 0.9700
C14 H14B 0.9700
C15 C16 1.362(5)
C15 C20 1.385(4)
C16 C17 1.360(4)
C16 H16 0.9300
C17 C18 1.332(5)
C17 H17 0.9300
C18 C19 1.352(5)
C18 C21 1.569(5)
C19 C20 1.370(4)
C19 H19 0.9300
C20 H20 0.9300
C21 H21A 0.9600
C21 H21B 0.9600
C21 H21C 0.9600
Ni1 S4 2.1338(9)
Ni1 S2 2.1358(9)
Ni1 S1 2.1395(9)
Ni1 S3 2.1436(9)
